data_4133508
loop_
_publ_author_name
'Farndon, Joshua J.'
'Young, Tom A.'
'Bower, John F.'

_publ_section_title
;
 Stereospecific Alkene Aziridination Using a Bifunctional Amino-Reagent:
 An Aza-Prilezhaev Reaction.
;
_journal_issue 51
_journal_name_full 'Journal of the American Chemical Society'
_journal_page_first 17846
_journal_page_last 17850
_journal_paper_doi 10.1021/jacs.8b10485
_journal_volume 140
_journal_year 2018
_chemical_formula_moiety 'C26 H28 N2 O7 S'
_chemical_formula_sum 'C26 H28 N2 O7 S'
_chemical_formula_weight 512.56
_space_group_crystal_system monoclinic
_space_group_IT_number 14
_space_group_name_Hall '-P 2yn'
_space_group_name_H-M_alt 'P 1 21/n 1'
_atom_sites_solution_hydrogens geom
_atom_sites_solution_primary dual
_audit_creation_date 2018-03-26
_audit_creation_method
;
Olex2 1.2
(compiled 2017.08.10 svn.r3458 for OlexSys, GUI svn.r5381)
;
_cell_angle_alpha 90
_cell_angle_beta 105.054(2)
_cell_angle_gamma 90
_cell_formula_units_Z 4
_cell_length_a 12.6000(3)
_cell_length_b 14.7908(4)
_cell_length_c 13.3412(4)
_cell_measurement_reflns_used 8172
_cell_measurement_temperature 100(2)
_cell_measurement_theta_max 30.01
_cell_measurement_theta_min 2.17
_cell_volume 2400.99(11)
_computing_cell_refinement 'SAINT v8.37A (Bruker, 2015)'
_computing_data_collection 'Bruker Apex suite'
_computing_data_reduction 'SAINT v8.37A (Bruker, 2015)'
_computing_molecular_graphics 'Olex2 (Dolomanov et al., 2009)'
_computing_publication_material 'Olex2 (Dolomanov et al., 2009)'
_computing_structure_refinement 'ShelXL (Sheldrick, 2015)'
_computing_structure_solution 'ShelXT (Sheldrick, 2015)'
_diffrn_ambient_temperature 100(2)
_diffrn_detector 'Bruker area detector'
_diffrn_detector_type 'CCD area detector'
_diffrn_measured_fraction_theta_full 1.000
_diffrn_measured_fraction_theta_max 1.000
_diffrn_measurement_device 'Bruker Apex II kappa CCD area detector'
_diffrn_measurement_device_type 'Bruker APEX-II CCD'
_diffrn_measurement_method '\f and \w scans'
_diffrn_radiation_monochromator graphite
_diffrn_radiation_type MoK\a
_diffrn_radiation_wavelength 0.71073
_diffrn_reflns_av_R_equivalents 0.0409
_diffrn_reflns_av_unetI/netI 0.0320
_diffrn_reflns_Laue_measured_fraction_full 1.000
_diffrn_reflns_Laue_measured_fraction_max 1.000
_diffrn_reflns_limit_h_max 17
_diffrn_reflns_limit_h_min -17
_diffrn_reflns_limit_k_max 17
_diffrn_reflns_limit_k_min -20
_diffrn_reflns_limit_l_max 18
_diffrn_reflns_limit_l_min -18
_diffrn_reflns_number 37639
_diffrn_reflns_point_group_measured_fraction_full 1.000
_diffrn_reflns_point_group_measured_fraction_max 1.000
_diffrn_reflns_theta_full 25.242
_diffrn_reflns_theta_max 30.080
_diffrn_reflns_theta_min 1.981
_diffrn_source 'fine-focus sealed tube'
_diffrn_standards_number 0
_exptl_absorpt_coefficient_mu 0.186
_exptl_absorpt_correction_T_max 0.7460
_exptl_absorpt_correction_T_min 0.6917
_exptl_absorpt_correction_type multi-scan
_exptl_absorpt_process_details
'SADABS-2014/5 (Bruker,2014/5) was used for absorption correction. wR2(int) was 0.0571 before and 0.0459 after correction. The Ratio of minimum to maximum transmission is 0.9272. The \l/2 correction factor is Not present.'
_exptl_crystal_colour colourless
_exptl_crystal_colour_primary colourless
_exptl_crystal_density_diffrn 1.418
_exptl_crystal_description block
_exptl_crystal_F_000 1080
_exptl_crystal_size_max 0.366
_exptl_crystal_size_mid 0.203
_exptl_crystal_size_min 0.122
_refine_diff_density_max 0.454
_refine_diff_density_min -0.424
_refine_diff_density_rms 0.055
_refine_ls_extinction_method none
_refine_ls_goodness_of_fit_ref 1.025
_refine_ls_hydrogen_treatment constr
_refine_ls_matrix_type full
_refine_ls_number_parameters 328
_refine_ls_number_reflns 7056
_refine_ls_number_restraints 0
_refine_ls_restrained_S_all 1.025
_refine_ls_R_factor_all 0.0527
_refine_ls_R_factor_gt 0.0379
_refine_ls_shift/su_max 0.001
_refine_ls_shift/su_mean 0.000
_refine_ls_structure_factor_coef Fsqd
_refine_ls_weighting_details 'w=1/[\s^2^(Fo^2^)+(0.0454P)^2^+0.9369P] where P=(Fo^2^+2Fc^2^)/3'
_refine_ls_weighting_scheme calc
_refine_ls_wR_factor_gt 0.0897
_refine_ls_wR_factor_ref 0.0967
_reflns_Friedel_coverage 0.000
_reflns_number_gt 5644
_reflns_number_total 7056
_reflns_threshold_expression 'I > 2\s(I)'
_cod_data_source_file ja8b10485_si_005.cif
_cod_data_source_block testm1
_cod_database_code 4133508
_shelx_shelxl_version_number 2017/1
_shelx_space_group_comment
;
The symmetry employed for this shelxl refinement is uniquely defined
by the following loop, which should always be used as a source of
symmetry information in preference to the above space-group names.
They are only intended as comments.
;
_olex2_refinement_description
;
1. Fixed Uiso
 At 1.2 times of:
  All C(H) groups, All C(H,H) groups
 At 1.5 times of:
  All C(H,H,H) groups
2.a Ternary CH refined with riding coordinates:
 C10(H10), C11(H11)
2.b Secondary CH2 refined with riding coordinates:
 C7(H7A,H7B), C8(H8A,H8B), C9(H9A,H9B)
2.c Aromatic/amide H refined with riding coordinates:
 C2(H2), C3(H3), C5(H5), C6(H6), C14(H14), C16(H16), C22(H22), C23(H23),
 C24(H24), C25(H25), C26(H26)
2.d Idealised Me refined as rotating group:
 C18(H18A,H18B,H18C), C19(H19A,H19B,H19C), C20(H20A,H20B,H20C)
;
_olex2_submission_special_instructions 'No special instructions were received'

loop_
_space_group_symop_operation_xyz
'x, y, z'
'-x+1/2, y+1/2, -z+1/2'
'-x, -y, -z'
'x-1/2, -y-1/2, z-1/2'

loop_
_atom_site_label
_atom_site_type_symbol
_atom_site_fract_x
_atom_site_fract_y
_atom_site_fract_z
_atom_site_U_iso_or_equiv
_atom_site_adp_type
_atom_site_occupancy
_atom_site_site_symmetry_order
_atom_site_calc_flag
_atom_site_refinement_flags_posn
S1 S 0.97667(2) 0.71964(2) 0.56178(2) 0.01321(7) Uani 1 1 d .
O1 O 0.71920(8) 0.35085(6) 0.34023(7) 0.0202(2) Uani 1 1 d .
O2 O 0.71315(8) 0.32565(7) 0.49845(8) 0.0230(2) Uani 1 1 d .
O3 O 1.05793(7) 0.73224(6) 0.50497(8) 0.0191(2) Uani 1 1 d .
O4 O 1.00694(8) 0.72123(6) 0.67276(7) 0.0198(2) Uani 1 1 d .
O5 O 0.67803(7) 1.04896(6) 0.61179(7) 0.01641(19) Uani 1 1 d .
O6 O 0.33935(7) 0.94539(6) 0.66257(7) 0.01712(19) Uani 1 1 d .
O7 O 0.64567(7) 0.74202(6) 0.68273(8) 0.0177(2) Uani 1 1 d .
N1 N 0.74211(9) 0.37001(7) 0.43292(9) 0.0151(2) Uani 1 1 d .
N2 N 0.88253(8) 0.79552(7) 0.52025(8) 0.0124(2) Uani 1 1 d .
C1 C 0.80581(9) 0.45334(8) 0.46659(10) 0.0126(2) Uani 1 1 d .
C2 C 0.84944(10) 0.49826(8) 0.39556(9) 0.0134(2) Uani 1 1 d .
H2 H 0.841636 0.474524 0.327859 0.016 Uiso 1 1 calc R
C3 C 0.90496(10) 0.57896(8) 0.42566(10) 0.0134(2) Uani 1 1 d .
H3 H 0.936927 0.610759 0.378925 0.016 Uiso 1 1 calc R
C4 C 0.91348(10) 0.61300(8) 0.52486(9) 0.0123(2) Uani 1 1 d .
C5 C 0.87043(10) 0.56555(9) 0.59566(10) 0.0150(2) Uani 1 1 d .
H5 H 0.878017 0.588924 0.663488 0.018 Uiso 1 1 calc R
C6 C 0.81651(10) 0.48414(9) 0.56676(10) 0.0155(2) Uani 1 1 d .
H6 H 0.787730 0.450459 0.614355 0.019 Uiso 1 1 calc R
C7 C 0.85139(10) 0.81575(9) 0.40680(10) 0.0167(2) Uani 1 1 d .
H7A H 0.874119 0.766000 0.367266 0.020 Uiso 1 1 calc R
H7B H 0.886167 0.872592 0.392323 0.020 Uiso 1 1 calc R
C8 C 0.72644(11) 0.82498(10) 0.37811(10) 0.0203(3) Uani 1 1 d .
H8A H 0.704356 0.889194 0.378371 0.024 Uiso 1 1 calc R
H8B H 0.693246 0.799000 0.308647 0.024 Uiso 1 1 calc R
C9 C 0.69174(10) 0.77184(9) 0.46231(10) 0.0173(3) Uani 1 1 d .
H9A H 0.687508 0.706329 0.446547 0.021 Uiso 1 1 calc R
H9B H 0.619413 0.792683 0.469484 0.021 Uiso 1 1 calc R
C10 C 0.78248(9) 0.79174(8) 0.56093(10) 0.0124(2) Uani 1 1 d .
H10 H 0.788617 0.741488 0.612267 0.015 Uiso 1 1 calc R
C11 C 0.76771(10) 0.88359(8) 0.61105(9) 0.0120(2) Uani 1 1 d .
H11 H 0.768659 0.930494 0.557310 0.014 Uiso 1 1 calc R
C12 C 0.65779(10) 0.89441(8) 0.63755(9) 0.0121(2) Uani 1 1 d .
C13 C 0.61141(10) 0.98158(8) 0.63038(9) 0.0126(2) Uani 1 1 d .
C14 C 0.50632(10) 0.99761(8) 0.64065(9) 0.0134(2) Uani 1 1 d .
H14 H 0.477147 1.057174 0.634922 0.016 Uiso 1 1 calc R
C15 C 0.44452(10) 0.92477(8) 0.65950(9) 0.0131(2) Uani 1 1 d .
C16 C 0.48875(10) 0.83842(8) 0.67560(9) 0.0135(2) Uani 1 1 d .
H16 H 0.447476 0.789675 0.692561 0.016 Uiso 1 1 calc R
C17 C 0.59596(10) 0.82492(8) 0.66618(9) 0.0128(2) Uani 1 1 d .
C18 C 0.63652(11) 1.13937(8) 0.60373(10) 0.0180(3) Uani 1 1 d .
H18A H 0.571432 1.143576 0.544743 0.027 Uiso 1 1 calc GR
H18B H 0.693125 1.181035 0.593193 0.027 Uiso 1 1 calc GR
H18C H 0.616542 1.155456 0.667715 0.027 Uiso 1 1 calc GR
C19 C 0.26254(11) 0.87238(9) 0.65181(12) 0.0211(3) Uani 1 1 d .
H19A H 0.265578 0.835432 0.591640 0.032 Uiso 1 1 calc GR
H19B H 0.188201 0.896756 0.641844 0.032 Uiso 1 1 calc GR
H19C H 0.281284 0.834980 0.714588 0.032 Uiso 1 1 calc GR
C20 C 0.58752(11) 0.66875(9) 0.71360(13) 0.0234(3) Uani 1 1 d .
H20A H 0.519249 0.657772 0.659832 0.035 Uiso 1 1 calc GR
H20B H 0.570131 0.683948 0.779053 0.035 Uiso 1 1 calc GR
H20C H 0.633259 0.614237 0.723117 0.035 Uiso 1 1 calc GR
C21 C 0.86559(10) 0.90438(8) 0.70212(10) 0.0129(2) Uani 1 1 d .
C22 C 0.87163(10) 0.87025(8) 0.80056(10) 0.0147(2) Uani 1 1 d .
H22 H 0.813399 0.834064 0.811584 0.018 Uiso 1 1 calc R
C23 C 0.96220(11) 0.88865(10) 0.88302(11) 0.0195(3) Uani 1 1 d .
H23 H 0.965386 0.865384 0.950113 0.023 Uiso 1 1 calc R
C24 C 1.04781(11) 0.94090(9) 0.86741(11) 0.0207(3) Uani 1 1 d .
H24 H 1.109467 0.953717 0.923844 0.025 Uiso 1 1 calc R
C25 C 1.04339(11) 0.97440(9) 0.76950(11) 0.0189(3) Uani 1 1 d .
H25 H 1.102397 1.009614 0.758466 0.023 Uiso 1 1 calc R
C26 C 0.95231(10) 0.95637(9) 0.68725(10) 0.0166(2) Uani 1 1 d .
H26 H 0.949313 0.979790 0.620268 0.020 Uiso 1 1 calc R

loop_
_atom_site_aniso_label
_atom_site_aniso_U_11
_atom_site_aniso_U_22
_atom_site_aniso_U_33
_atom_site_aniso_U_23
_atom_site_aniso_U_13
_atom_site_aniso_U_12
S1 0.00975(13) 0.01163(14) 0.01686(14) -0.00176(11) 0.00097(10) 0.00130(10)
O1 0.0222(5) 0.0166(5) 0.0197(5) -0.0027(4) 0.0015(4) -0.0014(4)
O2 0.0283(5) 0.0159(5) 0.0307(5) -0.0006(4) 0.0181(4) -0.0043(4)
O3 0.0114(4) 0.0162(5) 0.0310(5) -0.0024(4) 0.0075(4) 0.0003(3)
O4 0.0189(5) 0.0189(5) 0.0171(4) -0.0033(4) -0.0034(4) 0.0025(4)
O5 0.0153(4) 0.0093(4) 0.0251(5) 0.0011(3) 0.0060(4) -0.0010(3)
O6 0.0124(4) 0.0154(4) 0.0251(5) -0.0033(4) 0.0077(4) 0.0005(3)
O7 0.0145(4) 0.0103(4) 0.0302(5) 0.0052(4) 0.0091(4) 0.0020(3)
N1 0.0129(5) 0.0114(5) 0.0217(5) -0.0005(4) 0.0060(4) 0.0018(4)
N2 0.0105(4) 0.0116(5) 0.0150(5) -0.0004(4) 0.0030(4) 0.0026(4)
C1 0.0100(5) 0.0099(5) 0.0178(6) 0.0001(4) 0.0033(4) 0.0014(4)
C2 0.0135(5) 0.0134(6) 0.0133(5) -0.0001(4) 0.0038(4) 0.0029(4)
C3 0.0135(5) 0.0118(5) 0.0152(5) 0.0018(4) 0.0045(4) 0.0023(4)
C4 0.0109(5) 0.0104(5) 0.0152(5) -0.0003(4) 0.0024(4) 0.0024(4)
C5 0.0172(6) 0.0148(6) 0.0129(5) -0.0001(4) 0.0035(4) 0.0030(5)
C6 0.0168(6) 0.0151(6) 0.0160(6) 0.0029(4) 0.0066(5) 0.0016(5)
C7 0.0173(6) 0.0170(6) 0.0164(6) 0.0035(5) 0.0053(5) 0.0036(5)
C8 0.0164(6) 0.0259(7) 0.0167(6) -0.0004(5) 0.0009(5) 0.0052(5)
C9 0.0112(5) 0.0196(6) 0.0196(6) -0.0062(5) 0.0012(5) -0.0003(5)
C10 0.0099(5) 0.0111(5) 0.0162(5) -0.0014(4) 0.0034(4) 0.0004(4)
C11 0.0115(5) 0.0105(5) 0.0139(5) -0.0004(4) 0.0034(4) -0.0001(4)
C12 0.0108(5) 0.0115(5) 0.0138(5) -0.0012(4) 0.0027(4) 0.0001(4)
C13 0.0143(5) 0.0111(5) 0.0118(5) -0.0005(4) 0.0025(4) -0.0017(4)
C14 0.0146(5) 0.0109(5) 0.0144(5) -0.0021(4) 0.0030(4) 0.0024(4)
C15 0.0117(5) 0.0157(6) 0.0119(5) -0.0029(4) 0.0031(4) 0.0003(4)
C16 0.0124(5) 0.0141(6) 0.0145(5) 0.0001(4) 0.0046(4) -0.0009(4)
C17 0.0128(5) 0.0110(5) 0.0146(5) -0.0003(4) 0.0034(4) 0.0015(4)
C18 0.0238(6) 0.0107(6) 0.0199(6) 0.0014(5) 0.0065(5) 0.0012(5)
C19 0.0132(6) 0.0196(7) 0.0316(7) -0.0057(5) 0.0080(5) -0.0023(5)
C20 0.0187(6) 0.0133(6) 0.0401(8) 0.0087(6) 0.0110(6) -0.0001(5)
C21 0.0113(5) 0.0105(5) 0.0170(6) -0.0034(4) 0.0040(4) 0.0005(4)
C22 0.0126(5) 0.0138(6) 0.0183(6) -0.0012(4) 0.0050(5) 0.0002(4)
C23 0.0158(6) 0.0227(7) 0.0186(6) 0.0005(5) 0.0021(5) 0.0012(5)
C24 0.0131(6) 0.0224(7) 0.0237(7) -0.0055(5) -0.0007(5) 0.0000(5)
C25 0.0130(6) 0.0160(6) 0.0282(7) -0.0047(5) 0.0061(5) -0.0035(5)
C26 0.0157(6) 0.0143(6) 0.0210(6) -0.0029(5) 0.0070(5) -0.0022(5)

loop_
_atom_type_symbol
_atom_type_description
_atom_type_scat_dispersion_real
_atom_type_scat_dispersion_imag
_atom_type_scat_source
C C 0.0033 0.0016 'International Tables Vol C Tables 4.2.6.8 and 6.1.1.4'
H H 0.0000 0.0000 'International Tables Vol C Tables 4.2.6.8 and 6.1.1.4'
N N 0.0061 0.0033 'International Tables Vol C Tables 4.2.6.8 and 6.1.1.4'
O O 0.0106 0.0060 'International Tables Vol C Tables 4.2.6.8 and 6.1.1.4'
S S 0.1246 0.1234 'International Tables Vol C Tables 4.2.6.8 and 6.1.1.4'

loop_
_geom_angle_atom_site_label_1
_geom_angle_atom_site_label_2
_geom_angle_atom_site_label_3
_geom_angle
O3 S1 N2 106.76(6)
O3 S1 C4 107.37(6)
O4 S1 O3 120.63(6)
O4 S1 N2 108.48(6)
O4 S1 C4 106.33(6)
N2 S1 C4 106.50(5)
C13 O5 C18 117.76(10)
C15 O6 C19 117.56(10)
C17 O7 C20 118.62(10)
O1 N1 C1 117.80(11)
O2 N1 O1 124.11(11)
O2 N1 C1 118.06(11)
C7 N2 S1 117.48(8)
C7 N2 C10 110.54(9)
C10 N2 S1 117.39(8)
C2 C1 N1 118.31(11)
C2 C1 C6 123.14(11)
C6 C1 N1 118.52(11)
C1 C2 H2 120.8
C1 C2 C3 118.35(11)
C3 C2 H2 120.8
C2 C3 H3 120.2
C2 C3 C4 119.58(12)
C4 C3 H3 120.2
C3 C4 S1 120.13(10)
C3 C4 C5 120.92(11)
C5 C4 S1 118.93(9)
C4 C5 H5 120.1
C6 C5 C4 119.81(11)
C6 C5 H5 120.1
C1 C6 C5 118.14(12)
C1 C6 H6 120.9
C5 C6 H6 120.9
N2 C7 H7A 110.8
N2 C7 H7B 110.8
N2 C7 C8 104.75(10)
H7A C7 H7B 108.9
C8 C7 H7A 110.8
C8 C7 H7B 110.8
C7 C8 H8A 110.9
C7 C8 H8B 110.9
H8A C8 H8B 109.0
C9 C8 C7 104.10(10)
C9 C8 H8A 110.9
C9 C8 H8B 110.9
C8 C9 H9A 111.0
C8 C9 H9B 111.0
C8 C9 C10 103.95(10)
H9A C9 H9B 109.0
C10 C9 H9A 111.0
C10 C9 H9B 111.0
N2 C10 C9 101.93(10)
N2 C10 H10 110.7
N2 C10 C11 109.34(9)
C9 C10 H10 110.7
C9 C10 C11 113.18(10)
C11 C10 H10 110.7
C10 C11 H11 105.9
C12 C11 C10 114.28(10)
C12 C11 H11 105.9
C21 C11 C10 111.06(10)
C21 C11 H11 105.9
C21 C11 C12 112.99(10)
C13 C12 C11 117.80(11)
C17 C12 C11 126.09(11)
C17 C12 C13 116.08(11)
O5 C13 C12 114.60(11)
O5 C13 C14 122.73(11)
C14 C13 C12 122.67(11)
C13 C14 H14 120.7
C13 C14 C15 118.66(11)
C15 C14 H14 120.7
O6 C15 C14 115.11(11)
O6 C15 C16 123.55(11)
C16 C15 C14 121.34(11)
C15 C16 H16 120.8
C15 C16 C17 118.32(11)
C17 C16 H16 120.8
O7 C17 C12 115.95(11)
O7 C17 C16 121.60(11)
C12 C17 C16 122.44(11)
O5 C18 H18A 109.5
O5 C18 H18B 109.5
O5 C18 H18C 109.5
H18A C18 H18B 109.5
H18A C18 H18C 109.5
H18B C18 H18C 109.5
O6 C19 H19A 109.5
O6 C19 H19B 109.5
O6 C19 H19C 109.5
H19A C19 H19B 109.5
H19A C19 H19C 109.5
H19B C19 H19C 109.5
O7 C20 H20A 109.5
O7 C20 H20B 109.5
O7 C20 H20C 109.5
H20A C20 H20B 109.5
H20A C20 H20C 109.5
H20B C20 H20C 109.5
C22 C21 C11 121.01(11)
C22 C21 C26 118.87(11)
C26 C21 C11 120.10(11)
C21 C22 H22 119.7
C21 C22 C23 120.56(12)
C23 C22 H22 119.7
C22 C23 H23 120.0
C24 C23 C22 120.06(13)
C24 C23 H23 120.0
C23 C24 H24 120.0
C25 C24 C23 119.95(12)
C25 C24 H24 120.0
C24 C25 H25 120.1
C24 C25 C26 119.86(12)
C26 C25 H25 120.1
C21 C26 C25 120.70(13)
C21 C26 H26 119.7
C25 C26 H26 119.7

loop_
_geom_bond_atom_site_label_1
_geom_bond_atom_site_label_2
_geom_bond_distance
S1 O3 1.4355(10)
S1 O4 1.4300(10)
S1 N2 1.6224(10)
S1 C4 1.7779(12)
O1 N1 1.2277(14)
O2 N1 1.2222(14)
O5 C13 1.3665(15)
O5 C18 1.4297(15)
O6 C15 1.3707(15)
O6 C19 1.4323(16)
O7 C17 1.3685(14)
O7 C20 1.4274(16)
N1 C1 1.4757(16)
N2 C7 1.4920(16)
N2 C10 1.4974(16)
C1 C2 1.3829(17)
C1 C6 1.3851(17)
C2 H2 0.9500
C2 C3 1.3891(17)
C3 H3 0.9500
C3 C4 1.3939(17)
C4 C5 1.3946(18)
C5 H5 0.9500
C5 C6 1.3871(18)
C6 H6 0.9500
C7 H7A 0.9900
C7 H7B 0.9900
C7 C8 1.5267(18)
C8 H8A 0.9900
C8 H8B 0.9900
C8 C9 1.525(2)
C9 H9A 0.9900
C9 H9B 0.9900
C9 C10 1.5308(17)
C10 H10 1.0000
C10 C11 1.5466(16)
C11 H11 1.0000
C11 C12 1.5242(17)
C11 C21 1.5210(16)
C12 C13 1.4085(16)
C12 C17 1.4014(17)
C13 C14 1.3865(17)
C14 H14 0.9500
C14 C15 1.3900(18)
C15 C16 1.3877(17)
C16 H16 0.9500
C16 C17 1.4031(17)
C18 H18A 0.9800
C18 H18B 0.9800
C18 H18C 0.9800
C19 H19A 0.9800
C19 H19B 0.9800
C19 H19C 0.9800
C20 H20A 0.9800
C20 H20B 0.9800
C20 H20C 0.9800
C21 C22 1.3904(18)
C21 C26 1.3918(17)
C22 H22 0.9500
C22 C23 1.3909(17)
C23 H23 0.9500
C23 C24 1.386(2)
C24 H24 0.9500
C24 C25 1.385(2)
C25 H25 0.9500
C25 C26 1.3922(18)
C26 H26 0.9500
